data_1004060
loop_
_publ_author_name
'Barbier, P'
'Mairesse, G'
'Wignacourt, J P'
'Baert, F'

_publ_section_title 'Nitrosyl tetrachloroaluminate N O Al Cl~4~'
_journal_coden_ASTM CSCMCS
_journal_name_full 'Crystal Structure Communications'
_journal_page_first 633
_journal_page_last 637
_journal_volume 5
_journal_year 1976
_chemical_formula_structural 'N O Al Cl4'
_chemical_formula_sum 'Al Cl4 N O'
_chemical_name_systematic 'Nitrosyl tetrachloroaluminate'
_space_group_IT_number 62
_symmetry_cell_setting orthorhombic
_symmetry_Int_Tables_number 62
_symmetry_space_group_name_Hall '-P 2ac 2n'
_symmetry_space_group_name_H-M 'P n m a'
_cell_angle_alpha 90
_cell_angle_beta 90
_cell_angle_gamma 90
_cell_formula_units_Z 4
_cell_length_a 10.411(8)
_cell_length_b 7.055(3)
_cell_length_c 9.461(5)
_cell_volume 694.9
_exptl_crystal_density_meas 1.85
_refine_ls_R_factor_all 0.042
_cod_database_code 1004060

loop_
_symmetry_equiv_pos_as_xyz
x,y,z
1/2+x,1/2-y,1/2-z
-x,1/2+y,-z
1/2-x,-y,1/2+z
-x,-y,-z
1/2-x,1/2+y,1/2+z
x,1/2-y,z
1/2+x,y,1/2-z

loop_
_atom_site_label
_atom_site_type_symbol
_atom_site_symmetry_multiplicity
_atom_site_Wyckoff_symbol
_atom_site_fract_x
_atom_site_fract_y
_atom_site_fract_z
_atom_site_occupancy
_atom_site_attached_hydrogens
_atom_site_calc_flag
Al1 Al3+ 4 c 0.06152(18) 0.25 0.81418(18) 1. 0 d
Cl1 Cl1- 4 c 0.23156(18) 0.25 0.93770(23) 1. 0 d
Cl2 Cl1- 4 c -0.1038(2) 0.25 0.94207(23) 1. 0 d
Cl3 Cl1- 8 d 0.06259(13) 0.00504(16) 0.58358(13) 1. 0 d
N1 N3+ 8 d 0.19409(72) 0.17942(107) 0.27782(80) 0.3 0 d
O1 O2- 8 d 0.19409(72) 0.17942(107) 0.27782(80) 0.3 0 d
N2 N3+ 4 c 0.17715(63) 0.25 0.22648(50) 0.4 0 d
O2 O2- 4 c 0.17909(93) 0.25 0.33185(61) 0.4 0 d

loop_
_atom_type_symbol
_atom_type_oxidation_number
Al3+ 3.000
Cl1- -1.000
N3+ 3.000
O2- -2.000
